data_7158225
loop_
_publ_author_name
'Maeda, Hiromitsu'
'Haketa, Yohei'
'Murata, Tomoki'
'Ohta, Eriko'
'Murata, Tai'
'Yasuda, Nobuhiro'

_publ_section_title
;
 Self-assemblies of anionic-unit-introduced anion-responsive \p-electronic
 molecules
;
_journal_issue 34
_journal_name_full 'Organic &amp; Biomolecular Chemistry'
_journal_page_first 7369
_journal_page_last 7373
_journal_paper_doi 10.1039/D1OB01094H
_journal_volume 19
_journal_year 2021
_chemical_formula_moiety 'C18 H14 B F N2 O4, 0.5(C4 H8 O2)'
_chemical_formula_sum 'C20 H18 B F N2 O5'
_chemical_formula_weight 396.17
_space_group_crystal_system triclinic
_space_group_IT_number 2
_space_group_name_Hall '-P 1'
_space_group_name_H-M_alt 'P -1'
_atom_sites_solution_hydrogens geom
_audit_creation_method SHELXL-2014/7
_audit_update_record
;
2021-05-29 deposited with the CCDC.	2021-08-06 downloaded from the CCDC.
;
_cell_angle_alpha 109.1030(10)
_cell_angle_beta 99.474(9)
_cell_angle_gamma 108.353(7)
_cell_formula_units_Z 4
_cell_length_a 12.248(4)
_cell_length_b 12.839(3)
_cell_length_c 14.136(3)
_cell_measurement_reflns_used 24867
_cell_measurement_temperature 93(2)
_cell_measurement_theta_max 68.342
_cell_measurement_theta_min 6.652
_cell_volume 1902.8(9)
_computing_cell_refinement 'Rapid Auto(Rigaku)'
_computing_data_collection 'Rapid Auto(Rigaku)'
_computing_data_reduction 'Rapid Auto(Rigaku)'
_computing_structure_refinement 'SHELXL-2014/7 (Sheldrick, 2014)'
_computing_structure_solution 'SHELXT (Sheldrick, 2014)'
_diffrn_ambient_temperature 93(2)
_diffrn_detector_area_resol_mean 5.8140
_diffrn_measured_fraction_theta_full 0.970
_diffrn_measured_fraction_theta_max 0.967
_diffrn_measurement_device_type 'Rigaku XtaLAB P200'
_diffrn_measurement_method \w
_diffrn_radiation_type CuK\a
_diffrn_radiation_wavelength 1.54187
_diffrn_reflns_av_R_equivalents 0.0219
_diffrn_reflns_av_unetI/netI 0.0164
_diffrn_reflns_Laue_measured_fraction_full 0.970
_diffrn_reflns_Laue_measured_fraction_max 0.967
_diffrn_reflns_limit_h_max 14
_diffrn_reflns_limit_h_min -10
_diffrn_reflns_limit_k_max 15
_diffrn_reflns_limit_k_min -15
_diffrn_reflns_limit_l_max 16
_diffrn_reflns_limit_l_min -17
_diffrn_reflns_number 24867
_diffrn_reflns_point_group_measured_fraction_full 0.970
_diffrn_reflns_point_group_measured_fraction_max 0.967
_diffrn_reflns_theta_full 67.687
_diffrn_reflns_theta_max 68.342
_diffrn_reflns_theta_min 6.652
_exptl_absorpt_coefficient_mu 0.886
_exptl_absorpt_correction_T_max 0.991
_exptl_absorpt_correction_T_min 0.899
_exptl_absorpt_correction_type multi-scan
_exptl_absorpt_process_details 'REQAB (Rigaku, 1998)'
_exptl_crystal_colour Yellow
_exptl_crystal_density_diffrn 1.383
_exptl_crystal_description Prism
_exptl_crystal_F_000 824
_exptl_crystal_size_max 0.280
_exptl_crystal_size_mid 0.100
_exptl_crystal_size_min 0.010
_refine_diff_density_max 0.612
_refine_diff_density_min -0.586
_refine_diff_density_rms 0.048
_refine_ls_extinction_method none
_refine_ls_goodness_of_fit_ref 1.082
_refine_ls_hydrogen_treatment constr
_refine_ls_matrix_type full
_refine_ls_number_parameters 523
_refine_ls_number_reflns 6763
_refine_ls_number_restraints 0
_refine_ls_restrained_S_all 1.082
_refine_ls_R_factor_all 0.0396
_refine_ls_R_factor_gt 0.0353
_refine_ls_shift/su_max 0.001
_refine_ls_shift/su_mean 0.000
_refine_ls_structure_factor_coef Fsqd
_refine_ls_weighting_details 'w=1/[\s^2^(Fo^2^)+(0.0552P)^2^+0.6014P] where P=(Fo^2^+2Fc^2^)/3'
_refine_ls_weighting_scheme calc
_refine_ls_wR_factor_gt 0.0966
_refine_ls_wR_factor_ref 0.0986
_reflns_Friedel_coverage 0.000
_reflns_number_gt 5900
_reflns_number_total 6763
_reflns_threshold_expression 'I > 2\s(I)'
_cod_data_source_file d1ob01094h2.cif
_cod_data_source_block 60622m
_cod_depositor_comments 'Adding full bibliography for 7158218--7158229.cif.'
_cod_database_code 7158225
_shelx_shelxl_version_number 2014/7
_shelx_space_group_comment
;
The symmetry employed for this shelxl refinement is uniquely defined
by the following loop, which should always be used as a source of
symmetry information in preference to the above space-group names.
They are only intended as comments.
;
_shelx_estimated_absorpt_t_min 0.789
_shelx_estimated_absorpt_t_max 0.991

loop_
_space_group_symop_operation_xyz
'x, y, z'
'-x, -y, -z'

loop_
_atom_site_label
_atom_site_type_symbol
_atom_site_fract_x
_atom_site_fract_y
_atom_site_fract_z
_atom_site_U_iso_or_equiv
_atom_site_adp_type
_atom_site_occupancy
_atom_site_site_symmetry_order
_atom_site_calc_flag
_atom_site_refinement_flags_posn
_atom_site_refinement_flags_adp
_atom_site_refinement_flags_occupancy
_atom_site_disorder_assembly
_atom_site_disorder_group
C1 C 0.10980(13) -0.26392(13) 1.07787(12) 0.0243(3) Uani 1 1 d . . . . .
H1 H 0.1031 -0.3439 1.0622 0.029 Uiso 1 1 calc R U . . .
C2 C 0.09542(14) -0.19069(14) 1.16662(12) 0.0270(3) Uani 1 1 d . . . . .
H2 H 0.0783 -0.2102 1.2233 0.032 Uiso 1 1 calc R U . . .
C3 C 0.11070(13) -0.08234(13) 1.15767(11) 0.0240(3) Uani 1 1 d . . . . .
H3 H 0.1051 -0.0147 1.2070 0.029 Uiso 1 1 calc R U . . .
C4 C 0.13554(12) -0.09129(12) 1.06374(10) 0.0187(3) Uani 1 1 d . . . . .
N1 N 0.13487(10) -0.20350(10) 1.01683(9) 0.0204(2) Uani 1 1 d . . . . .
H4 H 0.1487 -0.2317 0.9563 0.024 Uiso 1 1 calc R U . . .
C5 C 0.15789(12) -0.00805(12) 1.01514(10) 0.0175(3) Uani 1 1 d . . . . .
C6 C 0.15036(12) 0.10242(12) 1.05579(10) 0.0191(3) Uani 1 1 d . . . . .
H5 H 0.1265 0.1252 1.1175 0.023 Uiso 1 1 calc R U . . .
C7 C 0.17796(12) 0.17947(12) 1.00561(10) 0.0179(3) Uani 1 1 d . . . . .
C8 C 0.17730(12) 0.29716(12) 1.04361(11) 0.0205(3) Uani 1 1 d . . . . .
C9 C 0.15392(14) 0.36210(13) 1.13189(12) 0.0265(3) Uani 1 1 d . . . . .
H6 H 0.1335 0.3362 1.1847 0.032 Uiso 1 1 calc R U . . .
C10 C 0.16589(15) 0.47272(14) 1.12876(13) 0.0322(4) Uani 1 1 d . . . . .
H7 H 0.1552 0.5359 1.1791 0.039 Uiso 1 1 calc R U . . .
C11 C 0.19611(14) 0.47318(13) 1.03921(13) 0.0302(3) Uani 1 1 d . . . . .
H8 H 0.2096 0.5372 1.0170 0.036 Uiso 1 1 calc R U . . .
N2 N 0.20335(11) 0.36780(10) 0.98836(10) 0.0238(3) Uani 1 1 d . . . . .
H9 H 0.2218 0.3473 0.9292 0.029 Uiso 1 1 calc R U . . .
O1 O 0.18766(9) -0.04371(8) 0.92825(7) 0.0222(2) Uani 1 1 d . . . . .
O2 O 0.21072(9) 0.15009(8) 0.92013(7) 0.0214(2) Uani 1 1 d . . . . .
B1 B 0.20754(15) 0.02753(13) 0.86275(12) 0.0192(3) Uani 1 1 d . . . . .
F1 F 0.10629(7) -0.02965(7) 0.77286(6) 0.02363(19) Uani 1 1 d . . . . .
C12 C 0.33087(13) 0.04065(11) 0.83509(10) 0.0185(3) Uani 1 1 d . . . . .
C13 C 0.34747(12) 0.05562(11) 0.74413(10) 0.0187(3) Uani 1 1 d . . . . .
H10 H 0.2810 0.0486 0.6936 0.022 Uiso 1 1 calc R U . . .
C14 C 0.45946(13) 0.08056(12) 0.72603(11) 0.0199(3) Uani 1 1 d . . . . .
C15 C 0.55783(14) 0.08931(13) 0.79812(12) 0.0243(3) Uani 1 1 d . . . . .
H11 H 0.6343 0.1063 0.7860 0.029 Uiso 1 1 calc R U . . .
C16 C 0.54244(14) 0.07288(14) 0.88784(12) 0.0265(3) Uani 1 1 d . . . . .
H12 H 0.6085 0.0776 0.9373 0.032 Uiso 1 1 calc R U . . .
C17 C 0.43124(13) 0.04964(13) 0.90577(11) 0.0232(3) Uani 1 1 d . . . . .
H13 H 0.4229 0.0395 0.9682 0.028 Uiso 1 1 calc R U . . .
C18 C 0.47413(13) 0.10270(13) 0.63151(11) 0.0224(3) Uani 1 1 d . . . . .
O3 O 0.39118(9) 0.10110(10) 0.56789(8) 0.0276(2) Uani 1 1 d . . . . .
O4 O 0.58304(10) 0.12531(11) 0.62219(9) 0.0339(3) Uani 1 1 d . . . . .
H14 H 0.5852 0.1369 0.5673 0.051 Uiso 1 1 calc R U . . .
C19 C 0.97922(14) 0.88726(12) 0.37766(11) 0.0241(3) Uani 1 1 d . . . . .
H15 H 0.9423 0.9363 0.3605 0.029 Uiso 1 1 calc R U . . .
C20 C 1.09587(14) 0.92710(13) 0.43905(11) 0.0244(3) Uani 1 1 d . . . . .
H16 H 1.1531 1.0079 0.4718 0.029 Uiso 1 1 calc R U . . .
C21 C 1.11458(13) 0.82708(12) 0.44430(11) 0.0216(3) Uani 1 1 d . . . . .
H17 H 1.1868 0.8271 0.4812 0.026 Uiso 1 1 calc R U . . .
C22 C 1.00742(13) 0.72724(12) 0.38522(10) 0.0193(3) Uani 1 1 d . . . . .
N3 N 0.92609(11) 0.76732(10) 0.34597(9) 0.0205(2) Uani 1 1 d . . . . .
H36 H 0.8512 0.7218 0.3064 0.025 Uiso 1 1 calc R U . . .
C23 C 0.97696(12) 0.60236(12) 0.35881(10) 0.0183(3) Uani 1 1 d . . . . .
C24 C 1.06039(13) 0.55712(12) 0.38779(10) 0.0203(3) Uani 1 1 d . . . . .
H18 H 1.1422 0.6094 0.4250 0.024 Uiso 1 1 calc R U . . .
C25 C 1.02273(12) 0.43535(12) 0.36168(10) 0.0191(3) Uani 1 1 d . . . . .
O5 O 0.86456(8) 0.53181(8) 0.30445(7) 0.0201(2) Uani 1 1 d . . . . .
O6 O 0.91057(9) 0.36028(8) 0.30743(8) 0.0222(2) Uani 1 1 d . . . . .
C26 C 1.10060(13) 0.38028(12) 0.38976(10) 0.0202(3) Uani 1 1 d . . . . .
C27 C 1.22260(13) 0.42701(13) 0.44116(11) 0.0255(3) Uani 1 1 d . . . . .
H19 H 1.2753 0.5095 0.4729 0.031 Uiso 1 1 calc R U . . .
C28 C 1.25395(15) 0.33029(14) 0.43780(12) 0.0311(4) Uani 1 1 d . . . . .
H20 H 1.3321 0.3348 0.4661 0.037 Uiso 1 1 calc R U . . .
C29 C 1.15083(15) 0.22771(14) 0.38605(12) 0.0297(3) Uani 1 1 d . . . . .
H21 H 1.1452 0.1485 0.3729 0.036 Uiso 1 1 calc R U . . .
N4 N 1.05885(11) 0.25804(10) 0.35694(9) 0.0244(3) Uani 1 1 d . . . . .
H22 H 0.9838 0.2073 0.3223 0.029 Uiso 1 1 calc R U . . .
C30 C 0.69253(12) 0.33020(11) 0.24629(10) 0.0190(3) Uani 1 1 d . . . . .
C31 C 0.66523(12) 0.28573(12) 0.32086(10) 0.0192(3) Uani 1 1 d . . . . .
H23 H 0.7291 0.2912 0.3730 0.023 Uiso 1 1 calc R U . . .
C32 C 0.54730(12) 0.23367(12) 0.32125(10) 0.0194(3) Uani 1 1 d . . . . .
C33 C 0.45206(13) 0.22336(13) 0.24495(11) 0.0248(3) Uani 1 1 d . . . . .
H24 H 0.3712 0.1886 0.2452 0.030 Uiso 1 1 calc R U . . .
C34 C 0.47723(14) 0.26473(15) 0.16862(12) 0.0311(4) Uani 1 1 d . . . . .
H25 H 0.4131 0.2571 0.1153 0.037 Uiso 1 1 calc R U . . .
C35 C 0.59542(13) 0.31712(13) 0.16977(11) 0.0266(3) Uani 1 1 d . . . . .
H26 H 0.6108 0.3450 0.1168 0.032 Uiso 1 1 calc R U . . .
C36 C 0.52559(13) 0.19043(12) 0.40428(11) 0.0213(3) Uani 1 1 d . . . . .
O7 O 0.60866(9) 0.19642(11) 0.47076(8) 0.0305(3) Uani 1 1 d . . . . .
O8 O 0.41233(9) 0.14738(9) 0.40237(8) 0.0263(2) Uani 1 1 d . . . . .
H27 H 0.4075 0.1246 0.4515 0.039 Uiso 1 1 calc R U . . .
C37 C 0.47959(14) 0.35499(13) 0.93524(11) 0.0253(3) Uani 1 1 d . . . . .
H28 H 0.5638 0.3715 0.9371 0.038 Uiso 1 1 calc R U . . .
H29 H 0.4764 0.4142 0.9983 0.038 Uiso 1 1 calc R U . . .
H30 H 0.4410 0.2743 0.9328 0.038 Uiso 1 1 calc R U . . .
C38 C 0.41466(13) 0.36261(12) 0.83987(11) 0.0221(3) Uani 1 1 d . . . . .
O9 O 0.30905(9) 0.34664(9) 0.81601(8) 0.0262(2) Uani 1 1 d . . . . .
O10 O 0.48719(9) 0.38956(10) 0.78392(8) 0.0295(2) Uani 1 1 d . . . . .
C39 C 0.43519(15) 0.39963(15) 0.68842(12) 0.0313(4) Uani 1 1 d . . . . .
H31 H 0.3929 0.4546 0.7033 0.038 Uiso 1 1 calc R U . . .
H32 H 0.3772 0.3201 0.6349 0.038 Uiso 1 1 calc R U . . .
C40 C 0.54045(16) 0.44898(17) 0.65096(14) 0.0424(4) Uani 1 1 d . . . . .
H33 H 0.5113 0.4580 0.5864 0.064 Uiso 1 1 calc R U . . .
H34 H 0.5970 0.5274 0.7051 0.064 Uiso 1 1 calc R U . . .
H35 H 0.5814 0.3937 0.6371 0.064 Uiso 1 1 calc R U . . .
F2 F 0.84295(8) 0.37737(7) 0.15003(6) 0.02539(19) Uani 1 1 d . . . . .
B2 B 0.82781(15) 0.39878(14) 0.25077(12) 0.0202(3) Uani 1 1 d . . . . .

loop_
_atom_site_aniso_label
_atom_site_aniso_U_11
_atom_site_aniso_U_22
_atom_site_aniso_U_33
_atom_site_aniso_U_23
_atom_site_aniso_U_13
_atom_site_aniso_U_12
C1 0.0242(8) 0.0266(7) 0.0315(8) 0.0187(6) 0.0108(6) 0.0136(6)
C2 0.0309(8) 0.0345(8) 0.0293(8) 0.0218(7) 0.0161(6) 0.0171(7)
C3 0.0275(8) 0.0286(7) 0.0228(7) 0.0132(6) 0.0124(6) 0.0144(6)
C4 0.0158(7) 0.0213(6) 0.0216(7) 0.0104(5) 0.0065(5) 0.0084(5)
N1 0.0215(6) 0.0239(6) 0.0221(6) 0.0125(5) 0.0101(5) 0.0118(5)
C5 0.0118(6) 0.0232(7) 0.0175(6) 0.0093(5) 0.0043(5) 0.0058(5)
C6 0.0172(7) 0.0226(7) 0.0185(6) 0.0089(5) 0.0060(5) 0.0082(5)
C7 0.0117(6) 0.0228(7) 0.0185(6) 0.0079(5) 0.0034(5) 0.0068(5)
C8 0.0172(7) 0.0213(7) 0.0240(7) 0.0105(6) 0.0059(5) 0.0077(5)
C9 0.0280(8) 0.0264(7) 0.0263(7) 0.0091(6) 0.0103(6) 0.0126(6)
C10 0.0348(9) 0.0235(7) 0.0386(9) 0.0073(6) 0.0143(7) 0.0154(7)
C11 0.0295(9) 0.0230(7) 0.0454(9) 0.0168(7) 0.0154(7) 0.0141(6)
N2 0.0257(7) 0.0231(6) 0.0295(6) 0.0137(5) 0.0135(5) 0.0125(5)
O1 0.0302(6) 0.0222(5) 0.0226(5) 0.0130(4) 0.0152(4) 0.0131(4)
O2 0.0272(5) 0.0215(5) 0.0226(5) 0.0122(4) 0.0130(4) 0.0122(4)
B1 0.0222(8) 0.0190(7) 0.0192(7) 0.0100(6) 0.0073(6) 0.0088(6)
F1 0.0208(4) 0.0240(4) 0.0249(4) 0.0107(3) 0.0050(3) 0.0076(3)
C12 0.0238(7) 0.0152(6) 0.0182(6) 0.0078(5) 0.0072(5) 0.0082(5)
C13 0.0203(7) 0.0198(6) 0.0173(6) 0.0082(5) 0.0051(5) 0.0091(5)
C14 0.0224(7) 0.0208(6) 0.0198(7) 0.0104(5) 0.0082(5) 0.0094(6)
C15 0.0214(7) 0.0305(7) 0.0299(8) 0.0181(6) 0.0115(6) 0.0133(6)
C16 0.0232(8) 0.0365(8) 0.0291(8) 0.0220(7) 0.0070(6) 0.0149(6)
C17 0.0278(8) 0.0268(7) 0.0223(7) 0.0162(6) 0.0090(6) 0.0126(6)
C18 0.0227(8) 0.0274(7) 0.0221(7) 0.0123(6) 0.0095(6) 0.0121(6)
O3 0.0233(6) 0.0430(6) 0.0227(5) 0.0194(5) 0.0090(4) 0.0132(5)
O4 0.0266(6) 0.0617(7) 0.0342(6) 0.0345(6) 0.0183(5) 0.0231(5)
C19 0.0282(8) 0.0221(7) 0.0271(7) 0.0118(6) 0.0101(6) 0.0136(6)
C20 0.0253(8) 0.0198(7) 0.0266(7) 0.0081(6) 0.0078(6) 0.0081(6)
C21 0.0202(7) 0.0230(7) 0.0212(7) 0.0088(6) 0.0051(5) 0.0088(6)
C22 0.0200(7) 0.0234(7) 0.0181(6) 0.0105(5) 0.0064(5) 0.0104(6)
N3 0.0183(6) 0.0234(6) 0.0213(6) 0.0100(5) 0.0053(5) 0.0095(5)
C23 0.0189(7) 0.0228(7) 0.0144(6) 0.0090(5) 0.0071(5) 0.0074(5)
C24 0.0176(7) 0.0223(7) 0.0201(7) 0.0087(5) 0.0043(5) 0.0073(5)
C25 0.0186(7) 0.0252(7) 0.0154(6) 0.0095(5) 0.0068(5) 0.0090(6)
O5 0.0175(5) 0.0212(5) 0.0215(5) 0.0097(4) 0.0042(4) 0.0072(4)
O6 0.0182(5) 0.0206(5) 0.0271(5) 0.0109(4) 0.0041(4) 0.0071(4)
C26 0.0232(7) 0.0215(7) 0.0184(6) 0.0095(5) 0.0073(5) 0.0100(6)
C27 0.0241(8) 0.0252(7) 0.0245(7) 0.0084(6) 0.0031(6) 0.0102(6)
C28 0.0286(9) 0.0356(8) 0.0304(8) 0.0121(7) 0.0021(6) 0.0189(7)
C29 0.0383(9) 0.0274(7) 0.0284(8) 0.0125(6) 0.0059(7) 0.0199(7)
N4 0.0242(7) 0.0217(6) 0.0260(6) 0.0105(5) 0.0035(5) 0.0086(5)
C30 0.0209(7) 0.0179(6) 0.0173(6) 0.0065(5) 0.0043(5) 0.0080(5)
C31 0.0194(7) 0.0216(6) 0.0168(6) 0.0078(5) 0.0031(5) 0.0096(5)
C32 0.0214(7) 0.0207(6) 0.0181(6) 0.0089(5) 0.0060(5) 0.0097(6)
C33 0.0177(7) 0.0303(7) 0.0260(7) 0.0153(6) 0.0044(6) 0.0060(6)
C34 0.0199(8) 0.0445(9) 0.0283(8) 0.0233(7) -0.0007(6) 0.0071(7)
C35 0.0238(8) 0.0335(8) 0.0232(7) 0.0186(6) 0.0036(6) 0.0066(6)
C36 0.0210(8) 0.0255(7) 0.0217(7) 0.0117(6) 0.0073(6) 0.0116(6)
O7 0.0236(6) 0.0538(7) 0.0282(6) 0.0279(5) 0.0111(4) 0.0193(5)
O8 0.0218(5) 0.0395(6) 0.0279(5) 0.0228(5) 0.0111(4) 0.0134(4)
C37 0.0243(8) 0.0242(7) 0.0244(7) 0.0119(6) 0.0020(6) 0.0065(6)
C38 0.0242(8) 0.0179(6) 0.0221(7) 0.0087(5) 0.0048(6) 0.0060(6)
O9 0.0230(6) 0.0316(5) 0.0274(5) 0.0169(4) 0.0063(4) 0.0106(4)
O10 0.0249(6) 0.0412(6) 0.0278(6) 0.0214(5) 0.0085(4) 0.0117(5)
C39 0.0317(9) 0.0378(8) 0.0247(8) 0.0190(7) 0.0055(6) 0.0091(7)
C40 0.0371(10) 0.0535(11) 0.0308(9) 0.0238(8) 0.0090(7) 0.0040(8)
F2 0.0285(5) 0.0281(4) 0.0224(4) 0.0112(3) 0.0122(3) 0.0114(4)
B2 0.0217(8) 0.0212(7) 0.0189(7) 0.0090(6) 0.0057(6) 0.0091(6)

loop_
_atom_type_symbol
_atom_type_description
_atom_type_scat_dispersion_real
_atom_type_scat_dispersion_imag
_atom_type_scat_source
C C 0.0181 0.0091 'International Tables Vol C Tables 4.2.6.8 and 6.1.1.4'
H H 0.0000 0.0000 'International Tables Vol C Tables 4.2.6.8 and 6.1.1.4'
N N 0.0311 0.0180 'International Tables Vol C Tables 4.2.6.8 and 6.1.1.4'
O O 0.0492 0.0322 'International Tables Vol C Tables 4.2.6.8 and 6.1.1.4'
B B 0.0090 0.0039 'International Tables Vol C Tables 4.2.6.8 and 6.1.1.4'
F F 0.0727 0.0534 'International Tables Vol C Tables 4.2.6.8 and 6.1.1.4'

loop_
_geom_angle_atom_site_label_1
_geom_angle_atom_site_label_2
_geom_angle_atom_site_label_3
_geom_angle
_geom_angle_site_symmetry_1
_geom_angle_site_symmetry_3
_geom_angle_publ_flag
N1 C1 C2 108.76(13) . . ?
N1 C1 H1 125.6 . . ?
C2 C1 H1 125.6 . . ?
C1 C2 C3 107.08(13) . . ?
C1 C2 H2 126.5 . . ?
C3 C2 H2 126.5 . . ?
C4 C3 C2 107.62(13) . . ?
C4 C3 H3 126.2 . . ?
C2 C3 H3 126.2 . . ?
N1 C4 C3 107.17(12) . . ?
N1 C4 C5 121.41(12) . . ?
C3 C4 C5 131.42(13) . . ?
C1 N1 C4 109.37(12) . . ?
C1 N1 H4 125.3 . . ?
C4 N1 H4 125.3 . . ?
O1 C5 C6 121.83(12) . . ?
O1 C5 C4 114.92(12) . . ?
C6 C5 C4 123.25(12) . . ?
C5 C6 C7 119.40(13) . . ?
C5 C6 H5 120.3 . . ?
C7 C6 H5 120.3 . . ?
O2 C7 C6 121.57(12) . . ?
O2 C7 C8 114.80(12) . . ?
C6 C7 C8 123.59(13) . . ?
N2 C8 C9 107.41(12) . . ?
N2 C8 C7 120.33(13) . . ?
C9 C8 C7 132.25(13) . . ?
C8 C9 C10 107.31(14) . . ?
C8 C9 H6 126.3 . . ?
C10 C9 H6 126.3 . . ?
C11 C10 C9 107.37(13) . . ?
C11 C10 H7 126.3 . . ?
C9 C10 H7 126.3 . . ?
N2 C11 C10 108.71(13) . . ?
N2 C11 H8 125.6 . . ?
C10 C11 H8 125.6 . . ?
C11 N2 C8 109.19(13) . . ?
C11 N2 H9 125.4 . . ?
C8 N2 H9 125.4 . . ?
C5 O1 B1 122.88(11) . . ?
C7 O2 B1 123.14(11) . . ?
F1 B1 O1 107.54(11) . . ?
F1 B1 O2 106.13(11) . . ?
O1 B1 O2 110.14(11) . . ?
F1 B1 C12 112.85(12) . . ?
O1 B1 C12 110.86(11) . . ?
O2 B1 C12 109.20(11) . . ?
C17 C12 C13 116.82(13) . . ?
C17 C12 B1 121.26(12) . . ?
C13 C12 B1 121.62(12) . . ?
C14 C13 C12 121.42(13) . . ?
C14 C13 H10 119.3 . . ?
C12 C13 H10 119.3 . . ?
C15 C14 C13 120.37(13) . . ?
C15 C14 C18 120.23(13) . . ?
C13 C14 C18 119.34(12) . . ?
C16 C15 C14 118.91(14) . . ?
C16 C15 H11 120.5 . . ?
C14 C15 H11 120.5 . . ?
C17 C16 C15 120.29(13) . . ?
C17 C16 H12 119.9 . . ?
C15 C16 H12 119.9 . . ?
C16 C17 C12 122.17(13) . . ?
C16 C17 H13 118.9 . . ?
C12 C17 H13 118.9 . . ?
O3 C18 O4 123.08(13) . . ?
O3 C18 C14 122.63(13) . . ?
O4 C18 C14 114.28(12) . . ?
C18 O4 H14 109.5 . . ?
N3 C19 C20 108.78(12) . . ?
N3 C19 H15 125.6 . . ?
C20 C19 H15 125.6 . . ?
C19 C20 C21 107.49(13) . . ?
C19 C20 H16 126.3 . . ?
C21 C20 H16 126.3 . . ?
C22 C21 C20 107.13(13) . . ?
C22 C21 H17 126.4 . . ?
C20 C21 H17 126.4 . . ?
N3 C22 C21 107.38(12) . . ?
N3 C22 C23 121.05(12) . . ?
C21 C22 C23 131.49(13) . . ?
C19 N3 C22 109.21(12) . . ?
C19 N3 H36 125.4 . . ?
C22 N3 H36 125.4 . . ?
O5 C23 C24 121.66(12) . . ?
O5 C23 C22 115.54(12) . . ?
C24 C23 C22 122.80(13) . . ?
C25 C24 C23 119.15(13) . . ?
C25 C24 H18 120.4 . . ?
C23 C24 H18 120.4 . . ?
O6 C25 C24 121.70(12) . . ?
O6 C25 C26 114.77(12) . . ?
C24 C25 C26 123.52(13) . . ?
C23 O5 B2 120.50(11) . . ?
C25 O6 B2 120.54(11) . . ?
N4 C26 C27 107.44(12) . . ?
N4 C26 C25 120.56(13) . . ?
C27 C26 C25 131.79(13) . . ?
C26 C27 C28 107.31(13) . . ?
C26 C27 H19 126.3 . . ?
C28 C27 H19 126.3 . . ?
C29 C28 C27 107.24(14) . . ?
C29 C28 H20 126.4 . . ?
C27 C28 H20 126.4 . . ?
N4 C29 C28 108.71(13) . . ?
N4 C29 H21 125.6 . . ?
C28 C29 H21 125.6 . . ?
C29 N4 C26 109.30(12) . . ?
C29 N4 H22 125.3 . . ?
C26 N4 H22 125.3 . . ?
C31 C30 C35 116.80(13) . . ?
C31 C30 B2 122.02(12) . . ?
C35 C30 B2 121.11(12) . . ?
C32 C31 C30 121.92(12) . . ?
C32 C31 H23 119.0 . . ?
C30 C31 H23 119.0 . . ?
C31 C32 C33 120.14(13) . . ?
C31 C32 C36 118.77(12) . . ?
C33 C32 C36 121.09(13) . . ?
C34 C33 C32 118.82(14) . . ?
C34 C33 H24 120.6 . . ?
C32 C33 H24 120.6 . . ?
C35 C34 C33 120.30(13) . . ?
C35 C34 H25 119.9 . . ?
C33 C34 H25 119.9 . . ?
C34 C35 C30 122.00(13) . . ?
C34 C35 H26 119.0 . . ?
C30 C35 H26 119.0 . . ?
O7 C36 O8 122.95(13) . . ?
O7 C36 C32 121.80(13) . . ?
O8 C36 C32 115.24(12) . . ?
C36 O8 H27 109.5 . . ?
C38 C37 H28 109.5 . . ?
C38 C37 H29 109.5 . . ?
H28 C37 H29 109.5 . . ?
C38 C37 H30 109.5 . . ?
H28 C37 H30 109.5 . . ?
H29 C37 H30 109.5 . . ?
O9 C38 O10 123.61(13) . . ?
O9 C38 C37 124.95(14) . . ?
O10 C38 C37 111.44(13) . . ?
C38 O10 C39 117.14(12) . . ?
O10 C39 C40 105.39(13) . . ?
O10 C39 H31 110.7 . . ?
C40 C39 H31 110.7 . . ?
O10 C39 H32 110.7 . . ?
C40 C39 H32 110.7 . . ?
H31 C39 H32 108.8 . . ?
C39 C40 H33 109.5 . . ?
C39 C40 H34 109.5 . . ?
H33 C40 H34 109.5 . . ?
C39 C40 H35 109.5 . . ?
H33 C40 H35 109.5 . . ?
H34 C40 H35 109.5 . . ?
F2 B2 O6 107.83(12) . . ?
F2 B2 O5 105.89(11) . . ?
O6 B2 O5 110.05(11) . . ?
F2 B2 C30 112.71(11) . . ?
O6 B2 C30 110.27(11) . . ?
O5 B2 C30 109.98(12) . . ?

loop_
_geom_bond_atom_site_label_1
_geom_bond_atom_site_label_2
_geom_bond_distance
_geom_bond_site_symmetry_2
_geom_bond_publ_flag
C1 N1 1.3475(18) . ?
C1 C2 1.376(2) . ?
C1 H1 0.9500 . ?
C2 C3 1.395(2) . ?
C2 H2 0.9500 . ?
C3 C4 1.387(2) . ?
C3 H3 0.9500 . ?
C4 N1 1.3715(18) . ?
C4 C5 1.4308(19) . ?
N1 H4 0.8800 . ?
C5 O1 1.3175(16) . ?
C5 C6 1.3844(19) . ?
C6 C7 1.3871(19) . ?
C6 H5 0.9500 . ?
C7 O2 1.3114(17) . ?
C7 C8 1.4316(19) . ?
C8 N2 1.3777(18) . ?
C8 C9 1.386(2) . ?
C9 C10 1.397(2) . ?
C9 H6 0.9500 . ?
C10 C11 1.377(2) . ?
C10 H7 0.9500 . ?
C11 N2 1.3473(19) . ?
C11 H8 0.9500 . ?
N2 H9 0.8800 . ?
O1 B1 1.4972(17) . ?
O2 B1 1.5003(18) . ?
B1 F1 1.4102(18) . ?
B1 C12 1.594(2) . ?
C12 C17 1.398(2) . ?
C12 C13 1.3981(19) . ?
C13 C14 1.394(2) . ?
C13 H10 0.9500 . ?
C14 C15 1.392(2) . ?
C14 C18 1.4812(19) . ?
C15 C16 1.385(2) . ?
C15 H11 0.9500 . ?
C16 C17 1.384(2) . ?
C16 H12 0.9500 . ?
C17 H13 0.9500 . ?
C18 O3 1.2309(17) . ?
C18 O4 1.3114(19) . ?
O4 H14 0.8400 . ?
C19 N3 1.3480(18) . ?
C19 C20 1.377(2) . ?
C19 H15 0.9500 . ?
C20 C21 1.396(2) . ?
C20 H16 0.9500 . ?
C21 C22 1.394(2) . ?
C21 H17 0.9500 . ?
C22 N3 1.3758(18) . ?
C22 C23 1.4264(19) . ?
N3 H36 0.8800 . ?
C23 O5 1.3104(17) . ?
C23 C24 1.393(2) . ?
C24 C25 1.380(2) . ?
C24 H18 0.9500 . ?
C25 O6 1.3191(17) . ?
C25 C26 1.432(2) . ?
O5 B2 1.5002(18) . ?
O6 B2 1.4901(18) . ?
C26 N4 1.3710(18) . ?
C26 C27 1.383(2) . ?
C27 C28 1.400(2) . ?
C27 H19 0.9500 . ?
C28 C29 1.372(2) . ?
C28 H20 0.9500 . ?
C29 N4 1.348(2) . ?
C29 H21 0.9500 . ?
N4 H22 0.8800 . ?
C30 C31 1.3924(19) . ?
C30 C35 1.395(2) . ?
C30 B2 1.592(2) . ?
C31 C32 1.389(2) . ?
C31 H23 0.9500 . ?
C32 C33 1.391(2) . ?
C32 C36 1.4808(19) . ?
C33 C34 1.387(2) . ?
C33 H24 0.9500 . ?
C34 C35 1.386(2) . ?
C34 H25 0.9500 . ?
C35 H26 0.9500 . ?
C36 O7 1.2300(17) . ?
C36 O8 1.3137(18) . ?
O8 H27 0.8400 . ?
C37 C38 1.4973(19) . ?
C37 H28 0.9800 . ?
C37 H29 0.9800 . ?
C37 H30 0.9800 . ?
C38 O9 1.2136(19) . ?
C38 O10 1.3233(18) . ?
O10 C39 1.4587(18) . ?
C39 C40 1.508(2) . ?
C39 H31 0.9900 . ?
C39 H32 0.9900 . ?
C40 H33 0.9800 . ?
C40 H34 0.9800 . ?
C40 H35 0.9800 . ?
F2 B2 1.4145(18) . ?

loop_
_geom_hbond_atom_site_label_D
_geom_hbond_atom_site_label_H
_geom_hbond_atom_site_label_A
_geom_hbond_distance_DH
_geom_hbond_distance_HA
_geom_hbond_distance_DA
_geom_hbond_angle_DHA
_geom_hbond_site_symmetry_A
N1 H4 F2 0.88 2.03 2.7869(15) 144.2 2_656
N2 H9 O9 0.88 2.06 2.9174(17) 162.9 .
O4 H14 O7 0.84 1.79 2.6143(15) 167.0 .
C21 H17 O7 0.95 2.62 3.545(2) 163.7 2_766
N4 H22 F1 0.88 2.04 2.7528(15) 137.8 2_656
O8 H27 O3 0.84 1.80 2.6281(14) 168.9 .
N1 H4 F2 0.88 2.03 2.7869(15) 144.2 2_656
N2 H9 O9 0.88 2.06 2.9174(17) 162.9 .
N3 H36 O9 0.88 2.10 2.9429(17) 159.4 2_666
C19 H15 F1 0.95 2.63 3.4618(17) 146.8 2_666

loop_
_geom_torsion_atom_site_label_1
_geom_torsion_atom_site_label_2
_geom_torsion_atom_site_label_3
_geom_torsion_atom_site_label_4
_geom_torsion
_geom_torsion_site_symmetry_1
_geom_torsion_site_symmetry_2
_geom_torsion_site_symmetry_3
_geom_torsion_site_symmetry_4
_geom_torsion_publ_flag
N1 C1 C2 C3 0.93(17) . . . . ?
C1 C2 C3 C4 -0.66(17) . . . . ?
C2 C3 C4 N1 0.16(16) . . . . ?
C2 C3 C4 C5 179.50(14) . . . . ?
C2 C1 N1 C4 -0.85(17) . . . . ?
C3 C4 N1 C1 0.42(16) . . . . ?
C5 C4 N1 C1 -179.00(12) . . . . ?
N1 C4 C5 O1 -5.68(19) . . . . ?
C3 C4 C5 O1 175.06(14) . . . . ?
N1 C4 C5 C6 174.92(13) . . . . ?
C3 C4 C5 C6 -4.3(2) . . . . ?
O1 C5 C6 C7 -1.8(2) . . . . ?
C4 C5 C6 C7 177.58(12) . . . . ?
C5 C6 C7 O2 0.2(2) . . . . ?
C5 C6 C7 C8 -177.56(12) . . . . ?
O2 C7 C8 N2 3.39(19) . . . . ?
C6 C7 C8 N2 -178.68(13) . . . . ?
O2 C7 C8 C9 -176.74(14) . . . . ?
C6 C7 C8 C9 1.2(2) . . . . ?
N2 C8 C9 C10 0.20(17) . . . . ?
C7 C8 C9 C10 -179.69(15) . . . . ?
C8 C9 C10 C11 0.02(18) . . . . ?
C9 C10 C11 N2 -0.23(19) . . . . ?
C10 C11 N2 C8 0.36(18) . . . . ?
C9 C8 N2 C11 -0.35(17) . . . . ?
C7 C8 N2 C11 179.56(13) . . . . ?
C6 C5 O1 B1 -4.2(2) . . . . ?
C4 C5 O1 B1 176.36(12) . . . . ?
C6 C7 O2 B1 7.3(2) . . . . ?
C8 C7 O2 B1 -174.75(12) . . . . ?
C5 O1 B1 F1 -105.05(14) . . . . ?
C5 O1 B1 O2 10.19(18) . . . . ?
C5 O1 B1 C12 131.16(12) . . . . ?
C7 O2 B1 F1 104.38(13) . . . . ?
C7 O2 B1 O1 -11.74(18) . . . . ?
C7 O2 B1 C12 -133.70(12) . . . . ?
F1 B1 C12 C17 -154.65(12) . . . . ?
O1 B1 C12 C17 -33.94(17) . . . . ?
O2 B1 C12 C17 87.58(15) . . . . ?
F1 B1 C12 C13 31.79(17) . . . . ?
O1 B1 C12 C13 152.49(12) . . . . ?
O2 B1 C12 C13 -85.98(15) . . . . ?
C17 C12 C13 C14 -1.18(19) . . . . ?
B1 C12 C13 C14 172.66(12) . . . . ?
C12 C13 C14 C15 1.0(2) . . . . ?
C12 C13 C14 C18 -176.43(12) . . . . ?
C13 C14 C15 C16 0.0(2) . . . . ?
C18 C14 C15 C16 177.42(13) . . . . ?
C14 C15 C16 C17 -0.8(2) . . . . ?
C15 C16 C17 C12 0.6(2) . . . . ?
C13 C12 C17 C16 0.4(2) . . . . ?
B1 C12 C17 C16 -173.50(13) . . . . ?
C15 C14 C18 O3 -176.81(13) . . . . ?
C13 C14 C18 O3 0.7(2) . . . . ?
C15 C14 C18 O4 2.5(2) . . . . ?
C13 C14 C18 O4 179.97(12) . . . . ?
N3 C19 C20 C21 0.39(17) . . . . ?
C19 C20 C21 C22 -0.03(17) . . . . ?
C20 C21 C22 N3 -0.33(16) . . . . ?
C20 C21 C22 C23 176.23(14) . . . . ?
C20 C19 N3 C22 -0.61(16) . . . . ?
C21 C22 N3 C19 0.58(15) . . . . ?
C23 C22 N3 C19 -176.41(12) . . . . ?
N3 C22 C23 O5 -6.52(18) . . . . ?
C21 C22 C23 O5 177.31(14) . . . . ?
N3 C22 C23 C24 173.09(13) . . . . ?
C21 C22 C23 C24 -3.1(2) . . . . ?
O5 C23 C24 C25 -2.3(2) . . . . ?
C22 C23 C24 C25 178.15(13) . . . . ?
C23 C24 C25 O6 1.9(2) . . . . ?
C23 C24 C25 C26 -178.57(13) . . . . ?
C24 C23 O5 B2 -13.89(19) . . . . ?
C22 C23 O5 B2 165.73(11) . . . . ?
C24 C25 O6 B2 14.60(19) . . . . ?
C26 C25 O6 B2 -164.92(12) . . . . ?
O6 C25 C26 N4 2.72(19) . . . . ?
C24 C25 C26 N4 -176.79(13) . . . . ?
O6 C25 C26 C27 176.67(14) . . . . ?
C24 C25 C26 C27 -2.8(2) . . . . ?
N4 C26 C27 C28 0.57(16) . . . . ?
C25 C26 C27 C28 -173.97(15) . . . . ?
C26 C27 C28 C29 -0.78(18) . . . . ?
C27 C28 C29 N4 0.70(18) . . . . ?
C28 C29 N4 C26 -0.35(18) . . . . ?
C27 C26 N4 C29 -0.15(16) . . . . ?
C25 C26 N4 C29 175.13(13) . . . . ?
C35 C30 C31 C32 -1.7(2) . . . . ?
B2 C30 C31 C32 175.24(12) . . . . ?
C30 C31 C32 C33 0.8(2) . . . . ?
C30 C31 C32 C36 -178.90(12) . . . . ?
C31 C32 C33 C34 0.6(2) . . . . ?
C36 C32 C33 C34 -179.69(14) . . . . ?
C32 C33 C34 C35 -1.1(2) . . . . ?
C33 C34 C35 C30 0.1(3) . . . . ?
C31 C30 C35 C34 1.3(2) . . . . ?
B2 C30 C35 C34 -175.70(14) . . . . ?
C31 C32 C36 O7 -2.0(2) . . . . ?
C33 C32 C36 O7 178.28(13) . . . . ?
C31 C32 C36 O8 177.00(12) . . . . ?
C33 C32 C36 O8 -2.68(19) . . . . ?
O9 C38 O10 C39 -0.3(2) . . . . ?
C37 C38 O10 C39 179.90(12) . . . . ?
C38 O10 C39 C40 171.50(13) . . . . ?
C25 O6 B2 F2 87.48(14) . . . . ?
C25 O6 B2 O5 -27.58(17) . . . . ?
C25 O6 B2 C30 -149.08(12) . . . . ?
C23 O5 B2 F2 -89.02(14) . . . . ?
C23 O5 B2 O6 27.25(17) . . . . ?
C23 O5 B2 C30 148.93(11) . . . . ?
C31 C30 B2 F2 146.23(13) . . . . ?
C35 C30 B2 F2 -36.95(18) . . . . ?
C31 C30 B2 O6 25.67(18) . . . . ?
C35 C30 B2 O6 -157.52(13) . . . . ?
C31 C30 B2 O5 -95.87(15) . . . . ?
C35 C30 B2 O5 80.94(16) . . . . ?
